data_7013218
loop_
_publ_author_name
'Anderson, Kirsty M.'
'Baylies, Christian J.'
'Monowar Jahan, A. H. M.'
'Norman, Nicholas C.'
'Orpen, A. Guy'
'Starbuck, Jonathan'

_publ_section_title
;
 Coordination complexes of the bismuth(iii) thiolates Bi(SC6F5)3 and
 Bi(SC6Cl5)3 with pyridine ligands
;
_journal_issue 16
_journal_name_full 'Dalton Transactions'
_journal_page_first 3270
_journal_paper_doi 10.1039/b305711a
_journal_year 2003
_chemical_formula_moiety 'C24 H7 Bi Cl15 N S3, 0.5(C6 H7 N)'
_chemical_formula_sum 'C27 H10.5 Bi Cl15 N1.5 S3'
_chemical_formula_weight 1192.78
_chemical_name_systematic
;
?
;
_space_group_IT_number 2
_symmetry_cell_setting triclinic
_symmetry_space_group_name_Hall '-P 1'
_symmetry_space_group_name_H-M 'P -1'
_atom_sites_solution_hydrogens geom
_atom_sites_solution_primary direct
_atom_sites_solution_secondary difmap
_audit_creation_method SHELXL-97
_cell_angle_alpha 73.156(6)
_cell_angle_beta 79.295(6)
_cell_angle_gamma 83.468(6)
_cell_formula_units_Z 4
_cell_length_a 8.699(3)
_cell_length_b 20.999(7)
_cell_length_c 21.750(7)
_cell_measurement_temperature 173(2)
_cell_volume 3729(2)
_computing_cell_refinement 'Bruker SMART'
_computing_data_collection 'Bruker SMART'
_computing_data_reduction 'Bruker SHELXTL'
_computing_molecular_graphics 'Bruker SHELXTL'
_computing_publication_material 'Bruker SHELXTL'
_computing_structure_refinement 'SHELXL-97 (Sheldrick, 1997)'
_computing_structure_solution 'SHELXS-97 (Sheldrick, 1990)'
_diffrn_ambient_temperature 173(2)
_diffrn_measured_fraction_theta_full 0.997
_diffrn_measured_fraction_theta_max 0.997
_diffrn_measurement_device_type 'CCD area detector'
_diffrn_measurement_method 'phi and omega scans'
_diffrn_radiation_monochromator graphite
_diffrn_radiation_source 'fine-focus sealed tube'
_diffrn_radiation_type MoK\a
_diffrn_radiation_wavelength 0.71073
_diffrn_reflns_av_R_equivalents 0.1006
_diffrn_reflns_av_sigmaI/netI 0.1520
_diffrn_reflns_limit_h_max 10
_diffrn_reflns_limit_h_min -10
_diffrn_reflns_limit_k_max 24
_diffrn_reflns_limit_k_min -24
_diffrn_reflns_limit_l_max 25
_diffrn_reflns_limit_l_min -25
_diffrn_reflns_number 32476
_diffrn_reflns_theta_full 25.00
_diffrn_reflns_theta_max 25.00
_diffrn_reflns_theta_min 1.60
_exptl_absorpt_coefficient_mu 5.998
_exptl_absorpt_correction_type none
_exptl_crystal_colour Yellow
_exptl_crystal_density_diffrn 2.125
_exptl_crystal_density_method 'not measured'
_exptl_crystal_description Block
_exptl_crystal_F_000 2276
_exptl_crystal_size_max 0.2
_exptl_crystal_size_mid 0.2
_exptl_crystal_size_min 0.2
_refine_diff_density_max 1.292
_refine_diff_density_min -0.938
_refine_diff_density_rms 0.188
_refine_ls_extinction_coef 0.00062(5)
_refine_ls_extinction_expression Fc^*^=kFc[1+0.001xFc^2^\l^3^/sin(2\q)]^-1/4^
_refine_ls_extinction_method SHELXL
_refine_ls_goodness_of_fit_ref 0.966
_refine_ls_hydrogen_treatment mixed
_refine_ls_matrix_type full
_refine_ls_number_parameters 860
_refine_ls_number_reflns 13093
_refine_ls_number_restraints 0
_refine_ls_restrained_S_all 0.966
_refine_ls_R_factor_all 0.1247
_refine_ls_R_factor_gt 0.0524
_refine_ls_shift/su_max 0.002
_refine_ls_shift/su_mean 0.000
_refine_ls_structure_factor_coef Fsqd
_refine_ls_weighting_details 'calc w=1/[\s^2^(Fo^2^)+(0.0230P)^2^+0.0000P] where P=(Fo^2^+2Fc^2^)/3'
_refine_ls_weighting_scheme calc
_refine_ls_wR_factor_gt 0.0847
_refine_ls_wR_factor_ref 0.1052
_reflns_number_gt 7354
_reflns_number_total 13093
_reflns_threshold_expression >2sigma(I)
_cod_data_source_file b305711a.txt
_cod_data_source_block 10
_cod_depositor_comments
;
The following automatic conversions were performed:
'_symmetry_cell_setting' value 'Triclinic' changed to 'triclinic'
according to '/home/saulius/struct/CIF-dictionaries/cif_core.dic'
dictionary named 'cif_core.dic' version 2.4.1 from 2010-06-29.

Automatic conversion script
Id: cif_fix_enum 1527 2010-12-29 10:47:43Z saulius 
;
_cod_original_sg_symbol_H-M P-1
_cod_database_code 7013218

loop_
_symmetry_equiv_pos_as_xyz
'x, y, z'
'-x, -y, -z'

loop_
_atom_site_label
_atom_site_type_symbol
_atom_site_fract_x
_atom_site_fract_y
_atom_site_fract_z
_atom_site_U_iso_or_equiv
_atom_site_adp_type
_atom_site_occupancy
_atom_site_symmetry_multiplicity
_atom_site_calc_flag
_atom_site_refinement_flags
_atom_site_disorder_assembly
_atom_site_disorder_group
Bi1 Bi 3.27739(5) 1.12065(2) -0.34279(2) 0.03017(14) Uani 1 1 d . . .
Bi2 Bi 2.74666(5) 1.43714(2) -0.16536(2) 0.02487(13) Uani 1 1 d . . .
C11 C 3.3421(13) 1.1633(5) -0.2063(5) 0.030(3) Uani 1 1 d . . .
C12 C 3.1862(13) 1.1573(5) -0.1785(6) 0.036(3) Uani 1 1 d . . .
C13 C 3.1389(13) 1.1279(5) -0.1123(6) 0.033(3) Uani 1 1 d . . .
C14 C 3.2481(13) 1.1060(5) -0.0707(5) 0.029(3) Uani 1 1 d . . .
C15 C 3.4049(14) 1.1149(5) -0.0968(6) 0.030(3) Uani 1 1 d . . .
C16 C 3.4515(12) 1.1433(5) -0.1624(6) 0.030(3) Uani 1 1 d . . .
C21 C 3.5115(13) 0.9673(5) -0.3316(5) 0.026(3) Uani 1 1 d . . .
C22 C 3.6434(12) 0.9428(5) -0.3024(5) 0.025(3) Uani 1 1 d . . .
C23 C 3.6504(13) 0.8824(6) -0.2557(6) 0.037(3) Uani 1 1 d . . .
C24 C 3.5238(15) 0.8427(5) -0.2392(5) 0.035(3) Uani 1 1 d . . .
C25 C 3.3917(13) 0.8637(5) -0.2672(5) 0.028(3) Uani 1 1 d . . .
C26 C 3.3834(12) 0.9266(5) -0.3135(5) 0.029(3) Uani 1 1 d . . .
C31 C 3.2835(13) 1.2372(5) -0.4947(5) 0.032(3) Uani 1 1 d . . .
C32 C 3.2930(15) 1.2230(5) -0.5549(7) 0.048(4) Uani 1 1 d . . .
C33 C 3.1845(15) 1.2516(5) -0.5970(6) 0.039(3) Uani 1 1 d . . .
C34 C 3.0635(14) 1.2941(6) -0.5789(6) 0.039(3) Uani 1 1 d . . .
C35 C 3.0546(12) 1.3109(5) -0.5210(6) 0.029(3) Uani 1 1 d . . .
C36 C 3.1646(13) 1.2818(5) -0.4791(6) 0.032(3) Uani 1 1 d . . .
C41 C 2.9679(12) 1.4286(5) -0.0324(5) 0.023(3) Uani 1 1 d . . .
C42 C 2.8313(11) 1.4176(5) 0.0131(5) 0.021(2) Uani 1 1 d . . .
C43 C 2.8342(13) 1.3916(5) 0.0800(5) 0.028(3) Uani 1 1 d . . .
C44 C 2.9743(13) 1.3776(5) 0.1037(5) 0.026(3) Uani 1 1 d . . .
C45 C 3.1130(13) 1.3910(4) 0.0592(6) 0.027(3) Uani 1 1 d . . .
C46 C 3.1088(11) 1.4152(4) -0.0075(5) 0.018(2) Uani 1 1 d . . .
C51 C 2.9593(12) 1.2928(5) -0.0988(5) 0.029(3) Uani 1 1 d . . .
C52 C 2.9159(11) 1.2665(5) -0.0316(5) 0.023(3) Uani 1 1 d . . .
C53 C 3.0264(13) 1.2449(5) 0.0103(5) 0.026(3) Uani 1 1 d . . .
C54 C 3.1844(13) 1.2510(5) -0.0138(5) 0.026(3) Uani 1 1 d . . .
C55 C 3.2357(12) 1.2781(5) -0.0795(5) 0.025(3) Uani 1 1 d . . .
C56 C 3.1229(12) 1.2990(4) -0.1209(5) 0.023(3) Uani 1 1 d . . .
C61 C 2.8072(12) 1.5322(5) -0.3194(5) 0.028(3) Uani 1 1 d . . .
C62 C 2.6956(12) 1.5827(5) -0.3049(5) 0.028(3) Uani 1 1 d . . .
C63 C 2.5869(12) 1.6122(5) -0.3448(6) 0.029(3) Uani 1 1 d . . .
C64 C 2.5883(12) 1.5961(5) -0.4016(5) 0.028(3) Uani 1 1 d . . .
C65 C 2.6996(14) 1.5481(5) -0.4190(5) 0.035(3) Uani 1 1 d . . .
C66 C 2.8105(12) 1.5187(5) -0.3794(5) 0.024(3) Uani 1 1 d . . .
C102 C 3.1316(16) 1.0807(5) -0.4758(6) 0.048(4) Uani 1 1 d . . .
H102 H 3.2277 1.0567 -0.4719 0.058 Uiso 1 1 calc R . .
C103 C 3.0647(18) 1.0837(6) -0.5287(7) 0.055(4) Uani 1 1 d . . .
H103 H 3.1126 1.0619 -0.5596 0.066 Uiso 1 1 calc R . .
C104 C 2.924(2) 1.1203(7) -0.5346(7) 0.069(5) Uani 1 1 d . . .
H104 H 2.8770 1.1249 -0.5710 0.083 Uiso 1 1 calc R . .
C105 C 2.8505(15) 1.1503(7) -0.4868(7) 0.056(4) Uani 1 1 d . . .
H105 H 2.7542 1.1743 -0.4897 0.067 Uiso 1 1 calc R . .
C106 C 2.9273(16) 1.1430(6) -0.4344(6) 0.041(3) Uani 1 1 d . . .
C107 C 2.8537(14) 1.1716(6) -0.3797(6) 0.054(4) Uani 1 1 d . . .
H10A H 2.8276 1.1361 -0.3410 0.081 Uiso 1 1 calc R . .
H10B H 2.7603 1.1982 -0.3907 0.081 Uiso 1 1 calc R . .
H10C H 2.9260 1.1989 -0.3724 0.081 Uiso 1 1 calc R . .
C202 C 2.657(2) 1.3680(8) -0.2913(7) 0.086(6) Uani 1 1 d . . .
H202 H 2.7475 1.3444 -0.2778 0.104 Uiso 1 1 calc R . .
C203 C 2.616(2) 1.3535(8) -0.3406(8) 0.094(6) Uani 1 1 d . . .
H203 H 2.6691 1.3236 -0.3627 0.113 Uiso 1 1 calc R . .
C204 C 2.4698(19) 1.3941(9) -0.3539(9) 0.084(6) Uani 1 1 d . . .
H204 H 2.4275 1.3859 -0.3869 0.101 Uiso 1 1 calc R . .
C205 C 2.388(2) 1.4388(9) -0.3289(8) 0.076(5) Uani 1 1 d . . .
H205 H 2.2998 1.4639 -0.3433 0.091 Uiso 1 1 calc R . .
C206 C 2.459(2) 1.4431(8) -0.2737(8) 0.075(5) Uani 1 1 d . . .
C207 C 2.3824(18) 1.4862(7) -0.2385(7) 0.076(5) Uani 1 1 d . . .
H20A H 2.3290 1.4609 -0.1975 0.114 Uiso 1 1 calc R . .
H20B H 2.3077 1.5154 -0.2626 0.114 Uiso 1 1 calc R . .
H20C H 2.4576 1.5122 -0.2311 0.114 Uiso 1 1 calc R . .
C302 C 3.4371(15) 1.0131(5) -0.2037(6) 0.036(3) Uani 1 1 d . . .
H302 H 3.5186 1.0376 -0.2307 0.043 Uiso 1 1 calc R . .
C303 C 3.4695(17) 0.9660(6) -0.1485(7) 0.052(4) Uani 1 1 d . . .
H303 H 3.5701 0.9590 -0.1380 0.062 Uiso 1 1 calc R . .
C304 C 3.350(2) 0.9295(6) -0.1091(7) 0.071(5) Uani 1 1 d . . .
H304 H 3.3692 0.8965 -0.0717 0.085 Uiso 1 1 calc R . .
C305 C 3.204(2) 0.9419(6) -0.1252(6) 0.060(5) Uani 1 1 d . . .
H305 H 3.1221 0.9180 -0.0981 0.072 Uiso 1 1 calc R . .
C306 C 3.1771(17) 0.9900(6) -0.1817(6) 0.044(3) Uani 1 1 d . . .
C307 C 3.0158(16) 1.0049(7) -0.1992(6) 0.065(4) Uani 1 1 d . . .
H30A H 2.9504 1.0262 -0.1692 0.097 Uiso 1 1 calc R . .
H30B H 2.9724 0.9641 -0.1970 0.097 Uiso 1 1 calc R . .
H30C H 3.0211 1.0340 -0.2426 0.097 Uiso 1 1 calc R . .
Cl12 Cl 3.0440(3) 1.18515(14) -0.22804(15) 0.0418(8) Uani 1 1 d . . .
Cl13 Cl 2.9427(3) 1.11851(14) -0.08114(15) 0.0434(8) Uani 1 1 d . . .
Cl14 Cl 3.1921(4) 1.06750(15) 0.01038(15) 0.0496(9) Uani 1 1 d . . .
Cl15 Cl 3.5442(4) 1.08771(15) -0.04511(16) 0.0498(9) Uani 1 1 d . . .
Cl16 Cl 3.6489(3) 1.15184(15) -0.19076(15) 0.0446(8) Uani 1 1 d . . .
Cl22 Cl 3.8050(3) 0.99036(14) -0.32445(16) 0.0456(8) Uani 1 1 d . . .
Cl23 Cl 3.8143(4) 0.85464(15) -0.21999(16) 0.0539(9) Uani 1 1 d . . .
Cl24 Cl 3.5296(4) 0.76813(14) -0.18011(16) 0.0561(10) Uani 1 1 d . . .
Cl25 Cl 3.2377(4) 0.81367(15) -0.24931(16) 0.0510(9) Uani 1 1 d . . .
Cl26 Cl 3.2162(4) 0.95343(14) -0.34610(15) 0.0451(8) Uani 1 1 d . . .
Cl32 Cl 3.4418(4) 1.16752(15) -0.57673(17) 0.0636(11) Uani 1 1 d . . .
Cl33 Cl 3.1939(5) 1.22881(17) -0.66735(16) 0.0659(11) Uani 1 1 d . . .
Cl34 Cl 2.9319(4) 1.32947(16) -0.63121(16) 0.0535(9) Uani 1 1 d . . .
Cl35 Cl 2.9058(4) 1.36587(16) -0.50098(16) 0.0515(9) Uani 1 1 d . . .
Cl36 Cl 3.1438(4) 1.30170(15) -0.40662(15) 0.0459(8) Uani 1 1 d . . .
Cl42 Cl 2.6505(3) 1.43580(13) -0.01290(13) 0.0305(7) Uani 1 1 d . . .
Cl43 Cl 2.6605(3) 1.38073(14) 0.13359(14) 0.0386(7) Uani 1 1 d . . .
Cl44 Cl 2.9786(4) 1.34558(14) 0.18490(14) 0.0407(8) Uani 1 1 d . . .
Cl45 Cl 3.2904(3) 1.37627(13) 0.08716(14) 0.0350(7) Uani 1 1 d . . .
Cl46 Cl 3.2840(3) 1.43130(13) -0.05993(13) 0.0307(7) Uani 1 1 d . . .
Cl52 Cl 2.7191(3) 1.25762(14) -0.00040(15) 0.0397(8) Uani 1 1 d . . .
Cl53 Cl 2.9648(4) 1.21486(13) 0.09277(14) 0.0389(8) Uani 1 1 d . . .
Cl54 Cl 3.3197(3) 1.22457(14) 0.03800(15) 0.0421(8) Uani 1 1 d . . .
Cl55 Cl 3.4299(3) 1.28516(13) -0.10971(14) 0.0354(7) Uani 1 1 d . . .
Cl56 Cl 3.1862(3) 1.33245(13) -0.20394(13) 0.0350(7) Uani 1 1 d . . .
Cl62 Cl 2.6961(4) 1.60376(14) -0.23382(14) 0.0394(8) Uani 1 1 d . . .
Cl63 Cl 2.4471(4) 1.67006(15) -0.32203(16) 0.0484(9) Uani 1 1 d . . .
Cl64 Cl 2.4494(4) 1.63098(16) -0.45027(15) 0.0515(9) Uani 1 1 d . . .
Cl65 Cl 2.6978(4) 1.52589(17) -0.48882(15) 0.0541(9) Uani 1 1 d . . .
Cl66 Cl 2.9513(4) 1.46186(15) -0.40288(15) 0.0486(9) Uani 1 1 d . . .
N101 N 3.0692(12) 1.1095(4) -0.4300(5) 0.036(2) Uani 1 1 d . . .
N201 N 2.5897(13) 1.4124(5) -0.2557(5) 0.042(3) Uani 1 1 d . . .
N301 N 3.2925(12) 1.0259(4) -0.2213(4) 0.030(2) Uani 1 1 d . . .
S1 S 3.4087(4) 1.19321(14) -0.28920(15) 0.0375(8) Uani 1 1 d . . .
S2 S 3.5056(4) 1.04730(13) -0.38745(14) 0.0356(8) Uani 1 1 d . . .
S32 S 3.4264(4) 1.20402(15) -0.44460(16) 0.0471(9) Uani 1 1 d . . .
S40 S 2.9771(3) 1.46397(13) -0.11683(13) 0.0257(7) Uani 1 1 d . . .
S50 S 2.8250(3) 1.31271(13) -0.15242(14) 0.0323(7) Uani 1 1 d . . .
S60 S 2.9416(3) 1.48859(14) -0.26806(14) 0.0342(7) Uani 1 1 d . . .

loop_
_atom_site_aniso_label
_atom_site_aniso_U_11
_atom_site_aniso_U_22
_atom_site_aniso_U_33
_atom_site_aniso_U_23
_atom_site_aniso_U_13
_atom_site_aniso_U_12
Bi1 0.0295(3) 0.0267(3) 0.0316(3) -0.0035(2) -0.0066(2) -0.0001(2)
Bi2 0.0216(3) 0.0308(3) 0.0232(3) -0.0068(2) -0.0090(2) 0.00155(19)
C11 0.033(8) 0.023(6) 0.039(8) -0.012(6) -0.011(6) -0.006(5)
C12 0.026(8) 0.033(7) 0.061(10) -0.030(7) -0.002(7) -0.013(6)
C13 0.020(7) 0.030(7) 0.047(9) -0.013(6) 0.005(6) -0.004(5)
C14 0.033(8) 0.016(6) 0.030(7) 0.006(5) -0.001(6) -0.009(5)
C15 0.040(8) 0.021(6) 0.030(8) -0.009(5) -0.015(6) 0.006(5)
C16 0.027(7) 0.026(6) 0.046(8) -0.024(6) -0.002(6) -0.011(5)
C21 0.027(7) 0.027(6) 0.025(7) -0.011(5) -0.001(5) 0.001(5)
C22 0.016(6) 0.022(6) 0.034(7) -0.006(5) -0.005(5) 0.005(5)
C23 0.028(8) 0.042(8) 0.051(9) -0.033(7) -0.011(6) 0.013(6)
C24 0.047(9) 0.032(7) 0.029(8) -0.019(6) -0.001(6) 0.004(6)
C25 0.025(7) 0.026(6) 0.032(7) -0.008(6) -0.003(6) -0.004(5)
C26 0.024(7) 0.046(7) 0.024(7) -0.022(6) -0.004(5) 0.002(6)
C31 0.031(8) 0.028(7) 0.029(8) 0.008(6) -0.004(6) -0.011(6)
C32 0.064(10) 0.020(7) 0.051(10) -0.012(6) 0.010(8) 0.005(6)
C33 0.056(10) 0.026(7) 0.031(8) -0.007(6) 0.000(7) -0.001(6)
C34 0.038(8) 0.039(7) 0.035(8) -0.003(6) -0.007(6) -0.004(6)
C35 0.018(7) 0.026(6) 0.047(8) -0.019(6) -0.002(6) -0.003(5)
C36 0.028(8) 0.034(7) 0.036(8) -0.008(6) -0.009(6) -0.003(6)
C41 0.034(7) 0.020(6) 0.022(7) -0.014(5) -0.011(6) 0.000(5)
C42 0.012(6) 0.028(6) 0.027(7) -0.003(5) -0.008(5) -0.010(5)
C43 0.042(8) 0.012(5) 0.035(8) -0.018(5) 0.001(6) -0.005(5)
C44 0.035(8) 0.014(6) 0.028(7) 0.001(5) -0.006(6) -0.014(5)
C45 0.035(8) 0.006(5) 0.045(8) -0.004(5) -0.018(6) -0.002(5)
C46 0.022(7) 0.017(5) 0.012(6) -0.002(5) -0.001(5) -0.008(4)
C51 0.026(7) 0.021(6) 0.038(8) -0.010(6) 0.005(6) -0.011(5)
C52 0.012(6) 0.021(6) 0.040(8) -0.012(5) -0.004(5) -0.008(5)
C53 0.032(8) 0.026(6) 0.019(7) -0.003(5) -0.005(6) -0.011(5)
C54 0.028(7) 0.019(6) 0.033(8) -0.013(5) -0.006(6) 0.001(5)
C55 0.017(7) 0.029(6) 0.030(8) -0.011(6) -0.004(5) 0.004(5)
C56 0.027(7) 0.013(5) 0.026(7) -0.004(5) -0.003(5) -0.004(5)
C61 0.027(7) 0.037(7) 0.015(7) -0.001(5) 0.000(5) -0.002(5)
C62 0.020(7) 0.028(6) 0.031(7) -0.004(5) 0.002(5) -0.006(5)
C63 0.014(7) 0.034(7) 0.035(8) -0.002(6) -0.007(6) 0.001(5)
C64 0.026(7) 0.031(6) 0.019(7) 0.005(5) -0.006(5) 0.000(5)
C65 0.036(8) 0.036(7) 0.031(8) -0.005(6) -0.004(6) -0.008(6)
C66 0.027(7) 0.024(6) 0.014(6) 0.004(5) 0.001(5) -0.011(5)
C102 0.076(11) 0.029(7) 0.040(9) -0.012(7) -0.014(8) 0.001(7)
C103 0.067(12) 0.054(9) 0.041(10) -0.011(8) 0.005(8) -0.022(8)
C104 0.088(14) 0.080(11) 0.053(11) -0.019(9) -0.023(10) -0.042(10)
C105 0.032(9) 0.074(10) 0.063(11) -0.020(9) 0.003(8) -0.019(7)
C106 0.057(10) 0.033(7) 0.034(8) -0.002(6) -0.008(7) -0.029(7)
C107 0.037(9) 0.059(9) 0.062(10) -0.008(8) -0.005(7) -0.014(7)
C202 0.137(17) 0.107(14) 0.017(9) 0.000(9) -0.001(10) -0.079(13)
C203 0.145(19) 0.082(12) 0.059(13) -0.020(10) 0.005(12) -0.061(13)
C204 0.040(11) 0.102(14) 0.072(14) 0.056(11) -0.026(10) -0.031(10)
C205 0.069(14) 0.111(15) 0.056(12) -0.024(11) 0.004(10) -0.060(11)
C206 0.056(12) 0.089(13) 0.067(13) -0.012(11) 0.029(10) -0.038(10)
C207 0.088(13) 0.063(10) 0.065(12) -0.005(9) 0.025(10) -0.050(9)
C302 0.060(10) 0.018(6) 0.032(8) -0.010(6) -0.010(7) 0.003(6)
C303 0.061(11) 0.043(8) 0.059(11) -0.018(8) -0.025(9) 0.004(7)
C304 0.155(19) 0.025(8) 0.042(10) -0.013(7) -0.039(12) 0.003(10)
C305 0.116(15) 0.032(8) 0.026(9) 0.000(7) 0.014(9) -0.040(9)
C306 0.077(11) 0.025(7) 0.034(8) -0.018(6) 0.001(8) -0.014(7)
C307 0.060(11) 0.085(11) 0.058(10) -0.029(9) -0.001(8) -0.031(9)
Cl12 0.0306(19) 0.0433(18) 0.054(2) -0.0164(16) -0.0091(16) 0.0011(14)
Cl13 0.0235(18) 0.0479(18) 0.059(2) -0.0207(17) 0.0065(15) -0.0093(14)
Cl14 0.050(2) 0.0470(19) 0.042(2) -0.0027(16) 0.0046(17) -0.0066(16)
Cl15 0.040(2) 0.059(2) 0.047(2) -0.0059(17) -0.0128(16) -0.0028(16)
Cl16 0.0219(18) 0.060(2) 0.052(2) -0.0141(17) -0.0035(15) -0.0107(15)
Cl22 0.034(2) 0.0459(18) 0.060(2) -0.0165(17) -0.0099(16) -0.0075(15)
Cl23 0.060(2) 0.0475(19) 0.061(2) -0.0129(18) -0.0383(19) 0.0110(17)
Cl24 0.081(3) 0.0332(18) 0.046(2) 0.0049(16) -0.0173(19) -0.0023(17)
Cl25 0.045(2) 0.0467(19) 0.060(2) -0.0153(17) 0.0070(17) -0.0219(16)
Cl26 0.036(2) 0.0485(19) 0.055(2) -0.0121(16) -0.0217(16) 0.0009(15)
Cl32 0.075(3) 0.044(2) 0.051(2) -0.0064(17) 0.0149(19) 0.0236(18)
Cl33 0.093(3) 0.061(2) 0.038(2) -0.0216(19) 0.005(2) 0.009(2)
Cl34 0.044(2) 0.072(2) 0.047(2) -0.0181(19) -0.0118(17) 0.0004(17)
Cl35 0.041(2) 0.063(2) 0.059(2) -0.0317(19) -0.0181(18) 0.0202(17)
Cl36 0.047(2) 0.0517(19) 0.046(2) -0.0235(17) -0.0156(17) 0.0063(16)
Cl42 0.0203(16) 0.0453(17) 0.0276(17) -0.0115(14) -0.0066(13) 0.0002(13)
Cl43 0.0325(19) 0.0546(19) 0.0281(18) -0.0080(15) -0.0016(14) -0.0146(15)
Cl44 0.045(2) 0.0491(18) 0.0262(18) 0.0013(14) -0.0133(15) -0.0148(15)
Cl45 0.0277(18) 0.0449(17) 0.0347(19) -0.0073(14) -0.0178(14) 0.0001(13)
Cl46 0.0204(16) 0.0396(16) 0.0342(18) -0.0127(14) -0.0044(13) -0.0037(12)
Cl52 0.0226(18) 0.0442(18) 0.046(2) -0.0050(15) -0.0012(14) -0.0035(14)
Cl53 0.047(2) 0.0393(17) 0.0256(18) -0.0003(14) -0.0034(15) -0.0104(14)
Cl54 0.037(2) 0.0486(18) 0.044(2) -0.0081(16) -0.0216(16) -0.0009(14)
Cl55 0.0192(16) 0.0364(16) 0.053(2) -0.0169(15) -0.0010(14) -0.0054(13)
Cl56 0.0376(19) 0.0360(16) 0.0294(18) -0.0033(14) -0.0045(14) -0.0099(13)
Cl62 0.046(2) 0.0412(17) 0.038(2) -0.0191(15) -0.0119(15) -0.0005(15)
Cl63 0.042(2) 0.0458(19) 0.057(2) -0.0144(17) -0.0143(17) 0.0122(15)
Cl64 0.038(2) 0.070(2) 0.041(2) -0.0006(17) -0.0222(16) 0.0016(17)
Cl65 0.059(2) 0.081(2) 0.026(2) -0.0190(18) -0.0102(17) -0.0041(19)
Cl66 0.049(2) 0.056(2) 0.040(2) -0.0202(17) -0.0044(16) 0.0135(16)
N101 0.037(7) 0.036(6) 0.032(7) -0.002(5) -0.005(5) -0.011(5)
N201 0.039(8) 0.048(7) 0.030(7) 0.005(5) -0.006(6) -0.014(5)
N301 0.042(7) 0.019(5) 0.032(6) -0.013(5) 0.001(5) -0.007(5)
S1 0.037(2) 0.0340(17) 0.042(2) -0.0086(15) -0.0067(16) -0.0091(14)
S2 0.037(2) 0.0278(16) 0.0333(19) 0.0008(14) -0.0006(15) 0.0037(13)
S32 0.036(2) 0.0401(19) 0.046(2) 0.0125(16) -0.0013(17) 0.0055(15)
S40 0.0253(17) 0.0275(15) 0.0262(17) -0.0069(13) -0.0073(13) -0.0052(12)
S50 0.0318(19) 0.0305(16) 0.0381(19) -0.0061(14) -0.0180(15) -0.0046(13)
S60 0.0261(18) 0.0438(18) 0.0275(19) -0.0021(15) -0.0056(14) 0.0011(14)

loop_
_atom_type_symbol
_atom_type_description
_atom_type_scat_dispersion_real
_atom_type_scat_dispersion_imag
_atom_type_scat_source
C C 0.0033 0.0016 'International Tables Vol C Tables 4.2.6.8 and 6.1.1.4'
H H 0.0000 0.0000 'International Tables Vol C Tables 4.2.6.8 and 6.1.1.4'
N N 0.0061 0.0033 'International Tables Vol C Tables 4.2.6.8 and 6.1.1.4'
S S 0.1246 0.1234 'International Tables Vol C Tables 4.2.6.8 and 6.1.1.4'
Cl Cl 0.1484 0.1585 'International Tables Vol C Tables 4.2.6.8 and 6.1.1.4'
Bi Bi -4.1077 10.2566 'International Tables Vol C Tables 4.2.6.8 and 6.1.1.4'

loop_
_geom_angle_atom_site_label_1
_geom_angle_atom_site_label_2
_geom_angle_atom_site_label_3
_geom_angle
_geom_angle_site_symmetry_1
_geom_angle_site_symmetry_3
_geom_angle_publ_flag
S2 Bi1 S32 76.00(9) . . ?
S2 Bi1 S1 105.28(10) . . ?
S32 Bi1 S1 77.89(11) . . ?
S50 Bi2 S60 99.83(10) . . ?
S50 Bi2 S40 97.48(8) . . ?
S60 Bi2 S40 77.38(9) . . ?
S50 Bi2 N201 79.0(2) . . ?
S60 Bi2 N201 82.7(2) . . ?
S40 Bi2 N201 158.9(2) . . ?
C12 C11 C16 115.8(11) . . ?
C12 C11 S1 124.6(9) . . ?
C16 C11 S1 119.6(9) . . ?
C11 C12 C13 122.6(11) . . ?
C11 C12 Cl12 118.9(10) . . ?
C13 C12 Cl12 118.6(9) . . ?
C14 C13 C12 120.6(10) . . ?
C14 C13 Cl13 119.0(9) . . ?
C12 C13 Cl13 120.4(9) . . ?
C13 C14 C15 117.9(10) . . ?
C13 C14 Cl14 121.1(9) . . ?
C15 C14 Cl14 121.0(9) . . ?
C16 C15 C14 121.3(10) . . ?
C16 C15 Cl15 120.1(9) . . ?
C14 C15 Cl15 118.6(9) . . ?
C15 C16 C11 121.6(10) . . ?
C15 C16 Cl16 118.2(9) . . ?
C11 C16 Cl16 120.2(9) . . ?
C22 C21 C26 117.3(10) . . ?
C22 C21 S2 120.5(8) . . ?
C26 C21 S2 122.1(8) . . ?
C23 C22 C21 122.8(10) . . ?
C23 C22 Cl22 118.4(8) . . ?
C21 C22 Cl22 118.9(8) . . ?
C22 C23 C24 119.0(11) . . ?
C22 C23 Cl23 121.2(9) . . ?
C24 C23 Cl23 119.8(10) . . ?
C25 C24 C23 120.8(11) . . ?
C25 C24 Cl24 119.7(9) . . ?
C23 C24 Cl24 119.4(10) . . ?
C24 C25 C26 119.9(10) . . ?
C24 C25 Cl25 121.1(9) . . ?
C26 C25 Cl25 119.0(9) . . ?
C21 C26 C25 120.2(10) . . ?
C21 C26 Cl26 120.3(9) . . ?
C25 C26 Cl26 119.5(8) . . ?
C36 C31 C32 117.3(11) . . ?
C36 C31 S32 121.4(9) . . ?
C32 C31 S32 121.1(9) . . ?
C33 C32 C31 121.9(11) . . ?
C33 C32 Cl32 119.2(10) . . ?
C31 C32 Cl32 118.9(10) . . ?
C34 C33 C32 119.3(11) . . ?
C34 C33 Cl33 120.3(10) . . ?
C32 C33 Cl33 120.1(9) . . ?
C33 C34 C35 119.9(11) . . ?
C33 C34 Cl34 118.9(10) . . ?
C35 C34 Cl34 121.1(9) . . ?
C34 C35 C36 120.2(10) . . ?
C34 C35 Cl35 118.9(9) . . ?
C36 C35 Cl35 120.9(9) . . ?
C31 C36 C35 121.2(10) . . ?
C31 C36 Cl36 120.4(9) . . ?
C35 C36 Cl36 118.3(9) . . ?
C42 C41 C46 116.2(9) . . ?
C42 C41 S40 125.7(8) . . ?
C46 C41 S40 117.8(8) . . ?
C41 C42 C43 122.2(9) . . ?
C41 C42 Cl42 119.6(8) . . ?
C43 C42 Cl42 118.2(8) . . ?
C44 C43 C42 120.8(10) . . ?
C44 C43 Cl43 119.5(9) . . ?
C42 C43 Cl43 119.6(9) . . ?
C43 C44 C45 118.1(10) . . ?
C43 C44 Cl44 121.0(9) . . ?
C45 C44 Cl44 120.9(9) . . ?
C46 C45 C44 120.5(10) . . ?
C46 C45 Cl45 120.0(9) . . ?
C44 C45 Cl45 119.4(9) . . ?
C45 C46 C41 122.1(9) . . ?
C45 C46 Cl46 118.3(8) . . ?
C41 C46 Cl46 119.6(8) . . ?
C52 C51 C56 115.4(10) . . ?
C52 C51 S50 122.7(8) . . ?
C56 C51 S50 121.9(9) . . ?
C53 C52 C51 122.2(10) . . ?
C53 C52 Cl52 119.2(9) . . ?
C51 C52 Cl52 118.6(8) . . ?
C54 C53 C52 120.1(10) . . ?
C54 C53 Cl53 120.0(8) . . ?
C52 C53 Cl53 119.8(9) . . ?
C53 C54 C55 120.9(10) . . ?
C53 C54 Cl54 120.0(9) . . ?
C55 C54 Cl54 119.1(8) . . ?
C54 C55 C56 118.1(10) . . ?
C54 C55 Cl55 121.3(8) . . ?
C56 C55 Cl55 120.6(8) . . ?
C55 C56 C51 123.3(10) . . ?
C55 C56 Cl56 118.5(8) . . ?
C51 C56 Cl56 118.2(8) . . ?
C66 C61 C62 116.7(10) . . ?
C66 C61 S60 119.7(8) . . ?
C62 C61 S60 123.6(8) . . ?
C63 C62 C61 121.1(10) . . ?
C63 C62 Cl62 121.1(8) . . ?
C61 C62 Cl62 117.8(8) . . ?
C64 C63 C62 120.9(10) . . ?
C64 C63 Cl63 120.2(8) . . ?
C62 C63 Cl63 118.8(9) . . ?
C63 C64 C65 119.9(10) . . ?
C63 C64 Cl64 121.0(8) . . ?
C65 C64 Cl64 119.0(9) . . ?
C66 C65 C64 119.4(10) . . ?
C66 C65 Cl65 120.5(9) . . ?
C64 C65 Cl65 120.1(9) . . ?
C65 C66 C61 121.6(10) . . ?
C65 C66 Cl66 119.0(8) . . ?
C61 C66 Cl66 119.4(8) . . ?
N101 C102 C103 124.3(13) . . ?
C102 C103 C104 117.5(13) . . ?
C103 C104 C105 120.5(13) . . ?
C104 C105 C106 117.2(14) . . ?
N101 C106 C105 122.2(12) . . ?
N101 C106 C107 117.3(11) . . ?
C105 C106 C107 120.5(13) . . ?
C203 C202 N201 131.7(19) . . ?
C202 C203 C204 106.4(17) . . ?
C205 C204 C203 133(2) . . ?
C204 C205 C206 108(2) . . ?
N201 C206 C207 116.3(17) . . ?
N201 C206 C205 127.0(16) . . ?
C207 C206 C205 116.7(18) . . ?
N301 C302 C303 123.6(12) . . ?
C304 C303 C302 118.4(14) . . ?
C305 C304 C303 119.2(14) . . ?
C304 C305 C306 120.5(14) . . ?
N301 C306 C305 121.3(13) . . ?
N301 C306 C307 117.9(12) . . ?
C305 C306 C307 120.8(13) . . ?
C102 N101 C106 118.2(11) . . ?
C206 N201 C202 113.2(13) . . ?
C206 N201 Bi2 126.3(10) . . ?
C202 N201 Bi2 120.2(9) . . ?
C306 N301 C302 117.1(11) . . ?
C11 S1 Bi1 104.5(3) . . ?
C21 S2 Bi1 109.0(4) . . ?
C31 S32 Bi1 104.2(4) . . ?
C41 S40 Bi2 114.7(3) . . ?
C51 S50 Bi2 104.7(3) . . ?
C61 S60 Bi2 99.2(4) . . ?

loop_
_geom_bond_atom_site_label_1
_geom_bond_atom_site_label_2
_geom_bond_distance
_geom_bond_site_symmetry_2
_geom_bond_publ_flag
Bi1 S2 2.590(3) . ?
Bi1 S32 2.617(3) . ?
Bi1 S1 2.627(3) . ?
Bi2 S50 2.571(3) . ?
Bi2 S60 2.578(3) . ?
Bi2 S40 2.615(3) . ?
Bi2 N201 2.783(10) . ?
C11 C12 1.382(14) . ?
C11 C16 1.417(14) . ?
C11 S1 1.737(12) . ?
C12 C13 1.395(15) . ?
C12 Cl12 1.731(12) . ?
C13 C14 1.384(14) . ?
C13 Cl13 1.727(11) . ?
C14 C15 1.388(15) . ?
C14 Cl14 1.715(11) . ?
C15 C16 1.381(14) . ?
C15 Cl15 1.741(11) . ?
C16 Cl16 1.724(11) . ?
C21 C22 1.390(13) . ?
C21 C26 1.409(14) . ?
C21 S2 1.767(11) . ?
C22 C23 1.380(14) . ?
C22 Cl22 1.731(10) . ?
C23 C24 1.388(15) . ?
C23 Cl23 1.713(11) . ?
C24 C25 1.369(14) . ?
C24 Cl24 1.716(12) . ?
C25 C26 1.414(14) . ?
C25 Cl25 1.714(10) . ?
C26 Cl26 1.703(11) . ?
C31 C36 1.377(14) . ?
C31 C32 1.413(15) . ?
C31 S32 1.756(11) . ?
C32 C33 1.400(16) . ?
C32 Cl32 1.733(12) . ?
C33 C34 1.377(15) . ?
C33 Cl33 1.717(12) . ?
C34 C35 1.388(14) . ?
C34 Cl34 1.720(12) . ?
C35 C36 1.410(14) . ?
C35 Cl35 1.715(10) . ?
C36 Cl36 1.718(11) . ?
C41 C42 1.393(14) . ?
C41 C46 1.398(13) . ?
C41 S40 1.761(10) . ?
C42 C43 1.401(14) . ?
C42 Cl42 1.735(10) . ?
C43 C44 1.379(14) . ?
C43 Cl43 1.721(11) . ?
C44 C45 1.399(14) . ?
C44 Cl44 1.704(11) . ?
C45 C46 1.396(13) . ?
C45 Cl45 1.726(10) . ?
C46 Cl46 1.728(10) . ?
C51 C52 1.400(14) . ?
C51 C56 1.423(14) . ?
C51 S50 1.735(11) . ?
C52 C53 1.396(13) . ?
C52 Cl52 1.730(10) . ?
C53 C54 1.383(14) . ?
C53 Cl53 1.721(10) . ?
C54 C55 1.384(14) . ?
C54 Cl54 1.716(10) . ?
C55 C56 1.403(13) . ?
C55 Cl55 1.702(10) . ?
C56 Cl56 1.744(10) . ?
C61 C66 1.406(13) . ?
C61 C62 1.419(14) . ?
C61 S60 1.762(11) . ?
C62 C63 1.376(14) . ?
C62 Cl62 1.727(11) . ?
C63 C64 1.370(14) . ?
C63 Cl63 1.729(11) . ?
C64 C65 1.399(14) . ?
C64 Cl64 1.715(10) . ?
C65 C66 1.386(14) . ?
C65 Cl65 1.715(11) . ?
C66 Cl66 1.725(10) . ?
C102 N101 1.314(13) . ?
C102 C103 1.366(16) . ?
C103 C104 1.379(18) . ?
C104 C105 1.388(17) . ?
C105 C106 1.389(16) . ?
C106 N101 1.354(14) . ?
C106 C107 1.492(16) . ?
C202 C203 1.311(18) . ?
C202 N201 1.392(18) . ?
C203 C204 1.48(2) . ?
C204 C205 1.30(2) . ?
C205 C206 1.48(2) . ?
C206 N201 1.309(18) . ?
C206 C207 1.387(18) . ?
C302 N301 1.357(13) . ?
C302 C303 1.370(15) . ?
C303 C304 1.365(19) . ?
C304 C305 1.357(19) . ?
C305 C306 1.386(17) . ?
C306 N301 1.340(14) . ?
C306 C307 1.496(17) . ?
